data_1561613
loop_
_publ_author_name
'Liang, I-Chu'
'Bilc, Daniel I.'
'Manoli, Maria'
'Chang, Wei-Yun'
'Lin, Wen-Fu'
'Kyratsi, Theodora'
'Hsu, Kuei-Fang'

_publ_section_title
;
 Syntheses, crystal Structures and electronic Structures of new metal
 chalcoiodides Bi2CuSe3I and Bi6Cu3S10I
;
_journal_name_full 'Journal of Solid State Chemistry'
_journal_page_first 1
_journal_page_last 8
_journal_paper_doi 10.1016/j.jssc.2015.09.030
_journal_volume 234
_journal_year 2016
_chemical_formula_moiety Bi6Cu3S10I
_chemical_formula_sum 'Bi3 Cu1.5 I0.5 S5'
_chemical_formula_weight 946.1
_space_group_IT_number 62
_space_group_name_Hall '-P 2ac 2n'
_space_group_name_H-M_alt 'P n m a'
_symmetry_cell_setting orthorhombic
_symmetry_space_group_name_H-M 'P n m a'
_atom_sites_solution_primary direct
_atom_sites_solution_secondary difmap
_cell_angle_alpha 90.00
_cell_angle_beta 90.00
_cell_angle_gamma 90.00
_cell_formula_units_Z 8
_cell_length_a 17.4761(16)
_cell_length_b 4.0078(4)
_cell_length_c 27.391(2)
_cell_measurement_reflns_used 6933
_cell_measurement_temperature 296(2)
_cell_measurement_theta_max 28.28
_cell_measurement_theta_min 2.45
_cell_volume 1918.5(3)
_computing_cell_refinement 'Bruker SMART'
_computing_data_collection 'Bruker SMART'
_computing_data_reduction 'Bruker SAINT'
_computing_molecular_graphics 'Bruker SHELXTL'
_computing_publication_material 'Bruker SHELXTL'
_computing_structure_refinement 'SHELXL-97 (Sheldrick, 1997)'
_computing_structure_solution 'SHELXS-97 (Sheldrick, 1990)'
_diffrn_ambient_temperature 296(2)
_diffrn_measured_fraction_theta_full 0.996
_diffrn_measured_fraction_theta_max 0.996
_diffrn_measurement_device_type 'CCD area detector'
_diffrn_radiation_monochromator graphite
_diffrn_radiation_source 'fine-focus sealed tube'
_diffrn_radiation_type MoK\a
_diffrn_radiation_wavelength 0.71073
_diffrn_reflns_av_R_equivalents 0.0417
_diffrn_reflns_av_sigmaI/netI 0.0315
_diffrn_reflns_limit_h_max 23
_diffrn_reflns_limit_h_min -20
_diffrn_reflns_limit_k_max 5
_diffrn_reflns_limit_k_min -5
_diffrn_reflns_limit_l_max 36
_diffrn_reflns_limit_l_min -35
_diffrn_reflns_number 14461
_diffrn_reflns_theta_full 28.28
_diffrn_reflns_theta_max 28.28
_diffrn_reflns_theta_min 1.38
_exptl_absorpt_coefficient_mu 60.754
_exptl_absorpt_correction_T_max 0.7457
_exptl_absorpt_correction_T_min 0.2315
_exptl_absorpt_correction_type multi-scan
_exptl_absorpt_process_details SADABS
_exptl_crystal_colour black
_exptl_crystal_density_diffrn 6.550
_exptl_crystal_density_method 'not measured'
_exptl_crystal_description needle
_exptl_crystal_F_000 3192
_exptl_crystal_size_max 0.18
_exptl_crystal_size_mid 0.02
_exptl_crystal_size_min 0.02
_refine_diff_density_max 3.831
_refine_diff_density_min -5.568
_refine_diff_density_rms 0.813
_refine_ls_extinction_coef 0.00108(5)
_refine_ls_extinction_expression Fc^*^=kFc[1+0.001xFc^2^\l^3^/sin(2\q)]^-1/4^
_refine_ls_extinction_method SHELXL
_refine_ls_goodness_of_fit_ref 1.074
_refine_ls_matrix_type full
_refine_ls_number_parameters 122
_refine_ls_number_reflns 2712
_refine_ls_number_restraints 0
_refine_ls_restrained_S_all 1.074
_refine_ls_R_factor_all 0.0407
_refine_ls_R_factor_gt 0.0371
_refine_ls_shift/su_max 0.001
_refine_ls_shift/su_mean 0.000
_refine_ls_structure_factor_coef Fsqd
_refine_ls_weighting_details 'calc w=1/[\s^2^(Fo^2^)+(0.0379P)^2^+66.4213P] where P=(Fo^2^+2Fc^2^)/3'
_refine_ls_weighting_scheme calc
_refine_ls_wR_factor_gt 0.0865
_refine_ls_wR_factor_ref 0.0884
_reflns_number_gt 2522
_reflns_number_total 2712
_reflns_threshold_expression >2sigma(I)
_cod_data_source_file JSSC-2016-234-1.cif
_cod_data_source_block 2
_cod_depositor_comments
;
The following automatic conversions were performed:

data item '_symmetry_cell_setting' value 'Orthorhombic' was changed
to 'orthorhombic' in accordance with the built-in table derived from
the CIF Core dictionary named 'cif_core.dic' version 2.4.5 last
updated on 2014-11-21.

Automatic conversion script
Id: cif_fix_values 8369 2020-08-20 11:38:08Z andrius 
;
_cod_original_sg_symbol_H-M Pnma
_cod_original_formula_sum 'Bi3 Cu1.50 I0.50 S5'
_cod_database_code 1561613
_shelx_f_squared_multiplier 1.000

loop_
_symmetry_equiv_pos_as_xyz
'x, y, z'
'-x+1/2, -y, z+1/2'
'-x, y+1/2, -z'
'x+1/2, -y+1/2, -z+1/2'
'-x, -y, -z'
'x-1/2, y, -z-1/2'
'x, -y-1/2, z'
'-x-1/2, y-1/2, z-1/2'

loop_
_atom_site_label
_atom_site_type_symbol
_atom_site_fract_x
_atom_site_fract_y
_atom_site_fract_z
_atom_site_U_iso_or_equiv
_atom_site_adp_type
_atom_site_occupancy
_atom_site_symmetry_multiplicity
_atom_site_calc_flag
_atom_site_refinement_flags
_atom_site_disorder_assembly
_atom_site_disorder_group
Bi1 Bi 0.33603(3) 0.7500 0.573813(19) 0.01738(14) Uani 1 2 d S . .
Bi2 Bi 0.54335(3) 0.2500 0.562475(19) 0.01591(14) Uani 1 2 d S . .
Bi3 Bi 0.74329(3) 0.7500 0.65504(2) 0.02489(16) Uani 1 2 d S . .
Bi4 Bi 0.86403(4) 0.2500 0.75787(2) 0.02296(16) Uani 1 2 d S . .
Bi5 Bi 0.50876(4) 0.7500 0.85431(3) 0.0365(2) Uani 1 2 d S . .
Bi6 Bi 0.60021(3) 0.2500 0.99330(2) 0.02220(16) Uani 1 2 d S . .
Cu1 Cu 0.55093(16) 0.7500 0.68850(9) 0.0508(7) Uani 1 2 d S . .
Cu2 Cu 0.6497(2) 0.2500 0.74768(10) 0.0643(9) Uani 1 2 d S . .
Cu3 Cu 0.68256(13) 0.2500 0.88091(9) 0.0364(5) Uani 1 2 d S . .
S1 S 0.4164(2) 0.2500 0.51158(12) 0.0140(6) Uani 1 2 d S . .
S2 S 0.4746(2) 0.7500 0.61472(13) 0.0150(6) Uani 1 2 d S . .
S3 S 0.6243(2) 0.2500 0.66602(13) 0.0160(7) Uani 1 2 d S . .
S4 S 0.4705(2) 0.7500 0.75220(13) 0.0161(7) Uani 1 2 d S . .
S5 S 0.5932(2) 0.2500 0.82097(12) 0.0144(6) Uani 1 2 d S . .
S6 S 0.7400(2) 0.7500 0.75025(13) 0.0155(6) Uani 1 2 d S . .
S7 S 0.85752(19) 0.2500 0.66290(12) 0.0142(6) Uani 1 2 d S . .
S8 S 0.8071(2) 0.2500 0.86497(12) 0.0155(6) Uani 1 2 d S . .
S9 S 0.6372(2) 0.7500 0.92359(12) 0.0155(7) Uani 1 2 d S . .
S10 S 0.47027(19) 0.2500 0.94641(12) 0.0117(6) Uani 1 2 d S . .
I1 I 0.74941(5) 0.2500 0.54538(3) 0.0192(2) Uani 1 2 d S . .

loop_
_atom_site_aniso_label
_atom_site_aniso_U_11
_atom_site_aniso_U_22
_atom_site_aniso_U_33
_atom_site_aniso_U_23
_atom_site_aniso_U_13
_atom_site_aniso_U_12
Bi1 0.0192(3) 0.0174(3) 0.0156(3) 0.000 0.0005(2) 0.000
Bi2 0.0146(3) 0.0158(3) 0.0173(3) 0.000 -0.00210(19) 0.000
Bi3 0.0182(3) 0.0395(4) 0.0169(3) 0.000 -0.0017(2) 0.000
Bi4 0.0307(3) 0.0257(3) 0.0125(3) 0.000 -0.0003(2) 0.000
Bi5 0.0274(4) 0.0160(3) 0.0660(5) 0.000 0.0255(3) 0.000
Bi6 0.0149(3) 0.0342(3) 0.0175(3) 0.000 -0.0022(2) 0.000
Cu1 0.0434(15) 0.082(2) 0.0268(12) 0.000 0.0082(11) 0.000
Cu2 0.078(2) 0.092(3) 0.0232(12) 0.000 0.0155(14) 0.000
Cu3 0.0197(10) 0.0503(14) 0.0393(13) 0.000 -0.0050(9) 0.000
S1 0.0139(15) 0.0154(15) 0.0127(15) 0.000 -0.0007(12) 0.000
S2 0.0144(15) 0.0162(15) 0.0144(15) 0.000 -0.0012(12) 0.000
S3 0.0130(15) 0.0200(16) 0.0149(15) 0.000 -0.0019(13) 0.000
S4 0.0162(16) 0.0163(15) 0.0158(15) 0.000 0.0005(13) 0.000
S5 0.0133(15) 0.0144(15) 0.0156(15) 0.000 0.0028(13) 0.000
S6 0.0134(15) 0.0172(16) 0.0159(15) 0.000 0.0016(12) 0.000
S7 0.0127(15) 0.0182(16) 0.0116(15) 0.000 0.0006(12) 0.000
S8 0.0175(16) 0.0179(16) 0.0111(14) 0.000 -0.0002(13) 0.000
S9 0.0212(17) 0.0137(15) 0.0115(14) 0.000 0.0015(13) 0.000
S10 0.0116(14) 0.0135(15) 0.0101(14) 0.000 -0.0013(12) 0.000
I1 0.0160(4) 0.0238(5) 0.0179(4) 0.000 -0.0001(3) 0.000

loop_
_atom_type_symbol
_atom_type_description
_atom_type_scat_dispersion_real
_atom_type_scat_dispersion_imag
_atom_type_scat_source
S S 0.1246 0.1234 'International Tables Vol C Tables 4.2.6.8 and 6.1.1.4'
Cu Cu 0.3201 1.2651 'International Tables Vol C Tables 4.2.6.8 and 6.1.1.4'
I I -0.4742 1.8119 'International Tables Vol C Tables 4.2.6.8 and 6.1.1.4'
Bi Bi -4.1077 10.2566 'International Tables Vol C Tables 4.2.6.8 and 6.1.1.4'

loop_
_geom_angle_atom_site_label_1
_geom_angle_atom_site_label_2
_geom_angle_atom_site_label_3
_geom_angle
_geom_angle_site_symmetry_1
_geom_angle_site_symmetry_3
S8 Bi1 S8 97.70(11) 6_567 6_557
S8 Bi1 S2 84.70(9) 6_567 .
S8 Bi1 S2 84.70(9) 6_557 .
S8 Bi1 S1 162.84(10) 6_567 .
S8 Bi1 S1 86.76(7) 6_557 .
S2 Bi1 S1 79.20(9) . .
S8 Bi1 S1 86.76(7) 6_567 1_565
S8 Bi1 S1 162.84(10) 6_557 1_565
S2 Bi1 S1 79.20(9) . 1_565
S1 Bi1 S1 84.44(9) . 1_565
S8 Bi1 S9 78.32(9) 6_567 6_557
S8 Bi1 S9 78.32(9) 6_557 6_557
S2 Bi1 S9 154.00(10) . 6_557
S1 Bi1 S9 118.84(7) . 6_557
S1 Bi1 S9 118.84(7) 1_565 6_557
S8 Bi1 Cu3 93.51(7) 6_567 6_557
S8 Bi1 Cu3 38.37(9) 6_557 6_557
S2 Bi1 Cu3 122.41(7) . 6_557
S1 Bi1 Cu3 100.08(5) . 6_557
S1 Bi1 Cu3 158.34(8) 1_565 6_557
S9 Bi1 Cu3 40.70(4) 6_557 6_557
S8 Bi1 Cu3 38.37(9) 6_567 6_567
S8 Bi1 Cu3 93.51(7) 6_557 6_567
S2 Bi1 Cu3 122.41(7) . 6_567
S1 Bi1 Cu3 158.34(8) . 6_567
S1 Bi1 Cu3 100.08(5) 1_565 6_567
S9 Bi1 Cu3 40.70(4) 6_557 6_567
Cu3 Bi1 Cu3 68.29(4) 6_557 6_567
S1 Bi2 S2 84.65(9) . 1_545
S1 Bi2 S2 84.65(9) . .
S2 Bi2 S2 94.02(11) 1_545 .
S1 Bi2 S1 80.54(9) . 5_656
S2 Bi2 S1 88.10(7) 1_545 5_656
S2 Bi2 S1 164.78(10) . 5_656
S1 Bi2 S1 80.54(9) . 5_666
S2 Bi2 S1 164.78(10) 1_545 5_666
S2 Bi2 S1 88.10(7) . 5_666
S1 Bi2 S1 86.05(9) 5_656 5_666
S1 Bi2 S3 148.66(10) . .
S2 Bi2 S3 74.23(8) 1_545 .
S2 Bi2 S3 74.23(8) . .
S1 Bi2 S3 120.73(7) 5_656 .
S1 Bi2 S3 120.73(7) 5_666 .
S1 Bi2 I1 140.46(8) . .
S2 Bi2 I1 120.13(7) 1_545 .
S2 Bi2 I1 120.13(7) . .
S1 Bi2 I1 70.93(7) 5_656 .
S1 Bi2 I1 70.93(7) 5_666 .
S3 Bi2 I1 70.89(7) . .
S1 Bi2 Cu1 119.20(7) . .
S2 Bi2 Cu1 85.99(7) 1_545 .
S2 Bi2 Cu1 36.48(8) . .
S1 Bi2 Cu1 158.65(7) 5_656 .
S1 Bi2 Cu1 104.28(5) 5_666 .
S3 Bi2 Cu1 37.98(5) . .
I1 Bi2 Cu1 94.50(4) . .
S6 Bi3 S7 86.53(9) . 1_565
S6 Bi3 S7 86.53(9) . .
S7 Bi3 S7 89.88(10) 1_565 .
S6 Bi3 S3 83.16(9) . .
S7 Bi3 S3 169.64(10) 1_565 .
S7 Bi3 S3 90.49(7) . .
S6 Bi3 S3 83.16(9) . 1_565
S7 Bi3 S3 90.49(7) 1_565 1_565
S7 Bi3 S3 169.64(10) . 1_565
S3 Bi3 S3 87.30(10) . 1_565
S6 Bi3 Cu1 73.51(9) . .
S7 Bi3 Cu1 131.22(6) 1_565 .
S7 Bi3 Cu1 131.22(6) . .
S3 Bi3 Cu1 44.10(5) . .
S3 Bi3 Cu1 44.10(5) 1_565 .
S6 Bi3 I1 146.299(11) . .
S7 Bi3 I1 115.73(7) 1_565 .
S7 Bi3 I1 69.53(6) . .
S3 Bi3 I1 74.01(7) . .
S3 Bi3 I1 119.36(7) 1_565 .
Cu1 Bi3 I1 104.32(4) . .
S6 Bi3 I1 146.299(11) . 1_565
S7 Bi3 I1 69.53(6) 1_565 1_565
S7 Bi3 I1 115.73(7) . 1_565
S3 Bi3 I1 119.36(7) . 1_565
S3 Bi3 I1 74.01(7) 1_565 1_565
Cu1 Bi3 I1 104.32(4) . 1_565
I1 Bi3 I1 67.39(2) . 1_565
S7 Bi4 S4 85.95(9) . 6_657
S7 Bi4 S4 85.95(9) . 6_647
S4 Bi4 S4 93.62(11) 6_657 6_647
S7 Bi4 S6 84.12(9) . 1_545
S4 Bi4 S6 169.27(10) 6_657 1_545
S4 Bi4 S6 89.71(7) 6_647 1_545
S7 Bi4 S6 84.12(9) . .
S4 Bi4 S6 89.71(7) 6_657 .
S4 Bi4 S6 169.27(10) 6_647 .
S6 Bi4 S6 85.27(9) 1_545 .
S7 Bi4 S8 158.78(10) . .
S4 Bi4 S8 108.20(9) 6_657 .
S4 Bi4 S8 108.20(9) 6_647 .
S6 Bi4 S8 80.31(8) 1_545 .
S6 Bi4 S8 80.31(8) . .
S7 Bi4 Cu2 83.24(9) . .
S4 Bi4 Cu2 131.89(6) 6_657 .
S4 Bi4 Cu2 131.89(6) 6_647 .
S6 Bi4 Cu2 42.65(5) 1_545 .
S6 Bi4 Cu2 42.65(5) . .
S8 Bi4 Cu2 75.54(8) . .
S7 Bi4 Bi4 90.0 . 1_565
S4 Bi4 Bi4 43.19(6) 6_657 1_565
S4 Bi4 Bi4 136.81(6) 6_647 1_565
S6 Bi4 Bi4 132.63(5) 1_545 1_565
S6 Bi4 Bi4 47.37(5) . 1_565
S8 Bi4 Bi4 90.0 . 1_565
Cu2 Bi4 Bi4 90.0 . 1_565
S5 Bi5 S5 98.19(11) . 1_565
S5 Bi5 S4 78.14(9) . .
S5 Bi5 S4 78.14(9) 1_565 .
S5 Bi5 S9 78.29(9) . .
S5 Bi5 S9 78.29(9) 1_565 .
S4 Bi5 S9 143.65(10) . .
S5 Bi5 S10 146.93(10) . 1_565
S5 Bi5 S10 85.27(7) 1_565 1_565
S4 Bi5 S10 134.27(6) . 1_565
S9 Bi5 S10 70.20(8) . 1_565
S5 Bi5 S10 85.27(7) . .
S5 Bi5 S10 146.93(10) 1_565 .
S4 Bi5 S10 134.27(6) . .
S9 Bi5 S10 70.20(8) . .
S10 Bi5 S10 75.02(7) 1_565 .
S5 Bi5 S7 86.49(8) . 6_557
S5 Bi5 S7 147.46(10) 1_565 6_557
S4 Bi5 S7 71.32(8) . 6_557
S9 Bi5 S7 133.89(6) . 6_557
S10 Bi5 S7 108.11(8) 1_565 6_557
S10 Bi5 S7 65.32(7) . 6_557
S5 Bi5 S7 147.46(10) . 6_567
S5 Bi5 S7 86.49(7) 1_565 6_567
S4 Bi5 S7 71.32(8) . 6_567
S9 Bi5 S7 133.89(6) . 6_567
S10 Bi5 S7 65.32(7) 1_565 6_567
S10 Bi5 S7 108.11(8) . 6_567
S7 Bi5 S7 73.48(7) 6_557 6_567
S10 Bi6 S9 82.37(9) . 1_545
S10 Bi6 S9 82.37(9) . .
S9 Bi6 S9 89.66(10) 1_545 .
S10 Bi6 S10 84.83(8) . 5_667
S9 Bi6 S10 167.16(10) 1_545 5_667
S9 Bi6 S10 89.54(7) . 5_667
S10 Bi6 S10 84.83(8) . 5_657
S9 Bi6 S10 89.54(7) 1_545 5_657
S9 Bi6 S10 167.16(10) . 5_657
S10 Bi6 S10 88.41(9) 5_667 5_657
S10 Bi6 Cu3 85.56(8) . .
S9 Bi6 Cu3 45.18(5) 1_545 .
S9 Bi6 Cu3 45.18(5) . .
S10 Bi6 Cu3 134.59(5) 5_667 .
S10 Bi6 Cu3 134.59(5) 5_657 .
S10 Bi6 I1 146.159(11) . 2_665
S9 Bi6 I1 119.52(8) 1_545 2_665
S9 Bi6 I1 73.01(7) . 2_665
S10 Bi6 I1 72.36(6) 5_667 2_665
S10 Bi6 I1 118.25(7) 5_657 2_665
Cu3 Bi6 I1 92.86(4) . 2_665
S10 Bi6 I1 146.159(11) . 2_655
S9 Bi6 I1 73.01(7) 1_545 2_655
S9 Bi6 I1 119.52(8) . 2_655
S10 Bi6 I1 118.25(7) 5_667 2_655
S10 Bi6 I1 72.36(6) 5_657 2_655
Cu3 Bi6 I1 92.86(4) . 2_655
I1 Bi6 I1 67.66(2) 2_665 2_655
S4 Cu1 S2 107.74(17) . .
S4 Cu1 S3 121.50(10) . 1_565
S2 Cu1 S3 94.49(12) . 1_565
S4 Cu1 S3 121.50(10) . .
S2 Cu1 S3 94.49(12) . .
S3 Cu1 S3 109.24(17) 1_565 .
S4 Cu1 Bi3 144.11(15) . .
S2 Cu1 Bi3 108.16(12) . .
S3 Cu1 Bi3 55.29(9) 1_565 .
S3 Cu1 Bi3 55.29(9) . .
S4 Cu1 Bi2 130.72(11) . .
S2 Cu1 Bi2 42.29(7) . .
S3 Cu1 Bi2 102.11(11) 1_565 .
S3 Cu1 Bi2 52.53(9) . .
Bi3 Cu1 Bi2 78.73(5) . .
S4 Cu1 Bi2 130.72(11) . 1_565
S2 Cu1 Bi2 42.29(7) . 1_565
S3 Cu1 Bi2 52.53(9) 1_565 1_565
S3 Cu1 Bi2 102.11(11) . 1_565
Bi3 Cu1 Bi2 78.73(5) . 1_565
Bi2 Cu1 Bi2 60.23(4) . 1_565
S4 Cu1 Bi4 38.92(7) . 6_557
S2 Cu1 Bi4 81.98(10) . 6_557
S3 Cu1 Bi4 154.59(10) 1_565 6_557
S3 Cu1 Bi4 96.14(8) . 6_557
Bi3 Cu1 Bi4 149.54(3) . 6_557
Bi2 Cu1 Bi4 92.18(4) . 6_557
Bi2 Cu1 Bi4 121.87(7) 1_565 6_557
S4 Cu1 Bi4 38.92(7) . 6_567
S2 Cu1 Bi4 81.98(10) . 6_567
S3 Cu1 Bi4 96.14(8) 1_565 6_567
S3 Cu1 Bi4 154.59(10) . 6_567
Bi3 Cu1 Bi4 149.54(3) . 6_567
Bi2 Cu1 Bi4 121.87(7) . 6_567
Bi2 Cu1 Bi4 92.18(4) 1_565 6_567
Bi4 Cu1 Bi4 58.46(4) 6_557 6_567
S4 Cu1 Bi5 29.64(10) . .
S2 Cu1 Bi5 137.37(13) . .
S3 Cu1 Bi5 109.32(10) 1_565 .
S3 Cu1 Bi5 109.32(10) . .
Bi3 Cu1 Bi5 114.47(7) . .
Bi2 Cu1 Bi5 147.98(3) . .
Bi2 Cu1 Bi5 147.98(3) 1_565 .
Bi4 Cu1 Bi5 61.26(3) 6_557 .
Bi4 Cu1 Bi5 61.26(3) 6_567 .
S4 Cu1 Bi1 91.06(12) . .
S2 Cu1 Bi1 16.68(9) . .
S3 Cu1 Bi1 103.86(10) 1_565 .
S3 Cu1 Bi1 103.86(11) . .
Bi3 Cu1 Bi1 124.84(7) . .
Bi2 Cu1 Bi1 54.55(4) . .
Bi2 Cu1 Bi1 54.55(4) 1_565 .
Bi4 Cu1 Bi1 67.61(4) 6_557 .
Bi4 Cu1 Bi1 67.61(4) 6_567 .
Bi5 Cu1 Bi1 120.69(6) . .
S4 Cu1 Bi3 122.11(6) . 1_565
S2 Cu1 Bi3 101.80(7) . 1_565
S3 Cu1 Bi3 8.52(8) 1_565 1_565
S3 Cu1 Bi3 103.99(10) . 1_565
Bi3 Cu1 Bi3 49.00(2) . 1_565
Bi2 Cu1 Bi3 104.51(5) . 1_565
Bi2 Cu1 Bi3 59.55(2) 1_565 1_565
Bi4 Cu1 Bi3 159.08(4) 6_557 1_565
Bi4 Cu1 Bi3 101.366(11) 6_567 1_565
Bi5 Cu1 Bi3 105.77(4) . 1_565
Bi1 Cu1 Bi3 112.01(4) . 1_565
S5 Cu2 S3 142.7(2) . .
S5 Cu2 S6 104.36(13) . .
S3 Cu2 S6 98.47(12) . .
S5 Cu2 S6 104.36(13) . 1_545
S3 Cu2 S6 98.47(12) . 1_545
S6 Cu2 S6 103.45(19) . 1_545
S5 Cu2 Bi3 145.85(4) . .
S3 Cu2 Bi3 53.18(8) . .
S6 Cu2 Bi3 46.04(9) . .
S6 Cu2 Bi3 100.02(12) 1_545 .
S5 Cu2 Bi3 145.85(4) . 1_545
S3 Cu2 Bi3 53.18(8) . 1_545
S6 Cu2 Bi3 100.02(12) . 1_545
S6 Cu2 Bi3 46.04(9) 1_545 1_545
Bi3 Cu2 Bi3 67.14(5) . 1_545
S5 Cu2 Bi4 111.89(15) . .
S3 Cu2 Bi4 105.45(14) . .
S6 Cu2 Bi4 51.74(9) . .
S6 Cu2 Bi4 51.74(9) 1_545 .
Bi3 Cu2 Bi4 66.53(6) . .
Bi3 Cu2 Bi4 66.53(6) 1_545 .
S5 Cu2 Bi5 30.76(5) . 1_545
S3 Cu2 Bi5 123.60(14) . 1_545
S6 Cu2 Bi5 134.36(12) . 1_545
S6 Cu2 Bi5 88.27(8) 1_545 1_545
Bi3 Cu2 Bi5 171.38(9) . 1_545
Bi3 Cu2 Bi5 118.357(17) 1_545 1_545
Bi4 Cu2 Bi5 121.26(7) . 1_545
S5 Cu2 Bi5 30.76(5) . .
S3 Cu2 Bi5 123.60(14) . .
S6 Cu2 Bi5 88.27(8) . .
S6 Cu2 Bi5 134.36(12) 1_545 .
Bi3 Cu2 Bi5 118.357(17) . .
Bi3 Cu2 Bi5 171.38(9) 1_545 .
Bi4 Cu2 Bi5 121.26(7) . .
Bi5 Cu2 Bi5 55.36(4) 1_545 .
S5 Cu2 Bi4 65.59(13) . 6_557
S3 Cu2 Bi4 77.06(13) . 6_557
S6 Cu2 Bi4 128.27(9) . 6_557
S6 Cu2 Bi4 128.27(9) 1_545 6_557
Bi3 Cu2 Bi4 115.47(7) . 6_557
Bi3 Cu2 Bi4 115.47(7) 1_545 6_557
Bi4 Cu2 Bi4 177.48(7) . 6_557
Bi5 Cu2 Bi4 56.64(4) 1_545 6_557
Bi5 Cu2 Bi4 56.64(4) . 6_557
S5 Cu2 Bi2 133.73(16) . .
S3 Cu2 Bi2 8.92(11) . .
S6 Cu2 Bi2 103.81(10) . .
S6 Cu2 Bi2 103.81(10) 1_545 .
Bi3 Cu2 Bi2 59.85(4) . .
Bi3 Cu2 Bi2 59.85(4) 1_545 .
Bi4 Cu2 Bi2 114.38(6) . .
Bi5 Cu2 Bi2 116.07(7) 1_545 .
Bi5 Cu2 Bi2 116.07(7) . .
Bi4 Cu2 Bi2 68.14(5) 6_557 .
S5 Cu2 Bi4 104.77(9) . 1_565
S3 Cu2 Bi4 100.50(9) . 1_565
S6 Cu2 Bi4 5.00(8) . 1_565
S6 Cu2 Bi4 98.59(12) 1_545 1_565
Bi3 Cu2 Bi4 47.48(3) . 1_565
Bi3 Cu2 Bi4 97.53(7) 1_545 1_565
Bi4 Cu2 Bi4 46.85(3) . 1_565
Bi5 Cu2 Bi4 133.93(6) 1_545 1_565
Bi5 Cu2 Bi4 90.92(3) . 1_565
Bi4 Cu2 Bi4 133.10(3) 6_557 1_565
Bi2 Cu2 Bi4 106.39(4) . 1_565
S8 Cu3 S5 122.22(17) . .
S8 Cu3 S9 114.25(11) . 1_545
S5 Cu3 S9 97.05(12) . 1_545
S8 Cu3 S9 114.25(11) . .
S5 Cu3 S9 97.05(12) . .
S9 Cu3 S9 109.64(17) 1_545 .
S8 Cu3 Bi6 126.39(13) . .
S5 Cu3 Bi6 111.39(12) . .
S9 Cu3 Bi6 55.33(8) 1_545 .
S9 Cu3 Bi6 55.33(8) . .
S8 Cu3 Bi1 48.07(7) . 6_657
S5 Cu3 Bi1 140.30(7) . 6_657
S9 Cu3 Bi1 122.41(12) 1_545 6_657
S9 Cu3 Bi1 67.57(9) . 6_657
Bi6 Cu3 Bi1 90.20(5) . 6_657
S8 Cu3 Bi1 48.07(7) . 6_647
S5 Cu3 Bi1 140.30(7) . 6_647
S9 Cu3 Bi1 67.57(9) 1_545 6_647
S9 Cu3 Bi1 122.41(12) . 6_647
Bi6 Cu3 Bi1 90.20(5) . 6_647
Bi1 Cu3 Bi1 68.29(4) 6_657 6_647
S8 Cu3 Bi5 139.81(8) . 1_545
S5 Cu3 Bi5 45.07(6) . 1_545
S9 Cu3 Bi5 52.24(9) 1_545 1_545
S9 Cu3 Bi5 105.68(11) . 1_545
Bi6 Cu3 Bi5 80.28(5) . 1_545
Bi1 Cu3 Bi5 170.43(8) 6_657 1_545
Bi1 Cu3 Bi5 112.331(15) 6_647 1_545
S8 Cu3 Bi5 139.81(8) . .
S5 Cu3 Bi5 45.07(6) . .
S9 Cu3 Bi5 105.68(11) 1_545 .
S9 Cu3 Bi5 52.24(9) . .
Bi6 Cu3 Bi5 80.28(5) . .
Bi1 Cu3 Bi5 112.331(15) 6_657 .
Bi1 Cu3 Bi5 170.43(8) 6_647 .
Bi5 Cu3 Bi5 65.36(4) 1_545 .
S8 Cu3 Bi4 35.40(10) . .
S5 Cu3 Bi4 86.82(11) . .
S9 Cu3 Bi4 124.67(8) 1_545 .
S9 Cu3 Bi4 124.67(8) . .
Bi6 Cu3 Bi4 161.80(7) . .
Bi1 Cu3 Bi4 74.82(4) 6_657 .
Bi1 Cu3 Bi4 74.82(4) 6_647 .
Bi5 Cu3 Bi4 114.70(5) 1_545 .
Bi5 Cu3 Bi4 114.70(5) . .
S8 Cu3 Bi6 112.56(7) . 1_565
S5 Cu3 Bi6 103.64(7) . 1_565
S9 Cu3 Bi6 104.80(10) 1_545 1_565
S9 Cu3 Bi6 7.55(8) . 1_565
Bi6 Cu3 Bi6 49.70(2) . 1_565
Bi1 Cu3 Bi6 64.79(3) 6_657 1_565
Bi1 Cu3 Bi6 115.49(5) 6_647 1_565
Bi5 Cu3 Bi6 107.62(5) 1_545 1_565
Bi5 Cu3 Bi6 58.60(3) . 1_565
Bi4 Cu3 Bi6 127.91(2) . 1_565
S8 Cu3 Bi6 112.56(7) . 1_545
S5 Cu3 Bi6 103.64(7) . 1_545
S9 Cu3 Bi6 7.55(8) 1_545 1_545
S9 Cu3 Bi6 104.80(10) . 1_545
Bi6 Cu3 Bi6 49.70(2) . 1_545
Bi1 Cu3 Bi6 115.49(5) 6_657 1_545
Bi1 Cu3 Bi6 64.79(3) 6_647 1_545
Bi5 Cu3 Bi6 58.60(3) 1_545 1_545
Bi5 Cu3 Bi6 107.62(5) . 1_545
Bi4 Cu3 Bi6 127.91(2) . 1_545
Bi6 Cu3 Bi6 99.41(4) 1_565 1_545
Bi2 S1 Bi2 99.46(9) . 5_656
Bi2 S1 Bi2 99.46(9) . 5_666
Bi2 S1 Bi2 86.05(9) 5_656 5_666
Bi2 S1 Bi1 95.43(9) . 1_545
Bi2 S1 Bi1 92.82(2) 5_656 1_545
Bi2 S1 Bi1 165.05(13) 5_666 1_545
Bi2 S1 Bi1 95.43(9) . .
Bi2 S1 Bi1 165.05(13) 5_656 .
Bi2 S1 Bi1 92.82(2) 5_666 .
Bi1 S1 Bi1 84.44(9) 1_545 .
Bi2 S1 Bi2 56.82(3) . 1_565
Bi2 S1 Bi2 131.38(10) 5_656 1_565
Bi2 S1 Bi2 61.24(3) 5_666 1_565
Bi1 S1 Bi2 127.89(9) 1_545 1_565
Bi1 S1 Bi2 59.29(3) . 1_565
Bi2 S1 Bi2 56.82(3) . 1_545
Bi2 S1 Bi2 61.24(3) 5_656 1_545
Bi2 S1 Bi2 131.38(10) 5_666 1_545
Bi1 S1 Bi2 59.29(3) 1_545 1_545
Bi1 S1 Bi2 127.89(9) . 1_545
Bi2 S1 Bi2 113.64(7) 1_565 1_545
Bi2 S1 Bi1 60.53(7) . 5_666
Bi2 S1 Bi1 57.36(6) 5_656 5_666
Bi2 S1 Bi1 57.36(6) 5_666 5_666
Bi1 S1 Bi1 133.31(6) 1_545 5_666
Bi1 S1 Bi1 133.31(6) . 5_666
Bi2 S1 Bi1 74.38(4) 1_565 5_666
Bi2 S1 Bi1 74.38(4) 1_545 5_666
Bi2 S1 Bi3 153.58(11) . 5_666
Bi2 S1 Bi3 62.34(6) 5_656 5_666
Bi2 S1 Bi3 62.34(6) 5_666 5_666
Bi1 S1 Bi3 104.01(8) 1_545 5_666
Bi1 S1 Bi3 104.01(8) . 5_666
Bi2 S1 Bi3 119.35(4) 1_565 5_666
Bi2 S1 Bi3 119.35(4) 1_545 5_666
Bi1 S1 Bi3 93.05(6) 5_666 5_666
Bi2 S1 Bi6 149.25(11) . 6_557
Bi2 S1 Bi6 102.88(8) 5_656 6_557
Bi2 S1 Bi6 102.88(8) 5_666 6_557
Bi1 S1 Bi6 62.82(6) 1_545 6_557
Bi1 S1 Bi6 62.82(6) . 6_557
Bi2 S1 Bi6 118.06(4) 1_565 6_557
Bi2 S1 Bi6 118.06(4) 1_545 6_557
Bi1 S1 Bi6 150.22(7) 5_666 6_557
Bi3 S1 Bi6 57.17(4) 5_666 6_557
Cu1 S2 Bi1 148.23(16) . .
Cu1 S2 Bi2 101.23(11) . .
Bi1 S2 Bi2 100.28(9) . .
Cu1 S2 Bi2 101.23(11) . 1_565
Bi1 S2 Bi2 100.28(9) . 1_565
Bi2 S2 Bi2 94.02(11) . 1_565
Cu1 S2 Bi4 65.54(9) . 6_567
Bi1 S2 Bi4 86.28(8) . 6_567
Bi2 S2 Bi4 157.89(8) . 6_567
Bi2 S2 Bi4 105.65(4) 1_565 6_567
Cu1 S2 Bi4 65.54(9) . 6_557
Bi1 S2 Bi4 86.28(8) . 6_557
Bi2 S2 Bi4 105.65(4) . 6_557
Bi2 S2 Bi4 157.89(8) 1_565 6_557
Bi4 S2 Bi4 53.34(4) 6_567 6_557
Cu1 S2 Bi1 118.12(5) . 1_545
Bi1 S2 Bi1 56.34(4) . 1_545
Bi2 S2 Bi1 59.34(3) . 1_545
Bi2 S2 Bi1 135.05(10) 1_565 1_545
Bi4 S2 Bi1 109.73(7) 6_567 1_545
Bi4 S2 Bi1 65.82(3) 6_557 1_545
Cu1 S2 Bi1 118.12(5) . 1_565
Bi1 S2 Bi1 56.34(4) . 1_565
Bi2 S2 Bi1 135.05(10) . 1_565
Bi2 S2 Bi1 59.34(3) 1_565 1_565
Bi4 S2 Bi1 65.82(3) 6_567 1_565
Bi4 S2 Bi1 109.73(7) 6_557 1_565
Bi1 S2 Bi1 112.67(7) 1_545 1_565
Cu1 S2 Bi3 43.35(9) . .
Bi1 S2 Bi3 168.41(12) . .
Bi2 S2 Bi3 72.12(7) . .
Bi2 S2 Bi3 72.12(7) 1_565 .
Bi4 S2 Bi3 104.04(6) 6_567 .
Bi4 S2 Bi3 104.04(6) 6_557 .
Bi1 S2 Bi3 122.89(4) 1_545 .
Bi1 S2 Bi3 122.89(4) 1_565 .
Cu1 S2 Bi2 150.30(14) . 5_666
Bi1 S2 Bi2 61.47(7) . 5_666
Bi2 S2 Bi2 60.46(6) . 5_666
Bi2 S2 Bi2 60.46(6) 1_565 5_666
Bi4 S2 Bi2 138.77(6) 6_567 5_666
Bi4 S2 Bi2 138.77(6) 6_557 5_666
Bi1 S2 Bi2 74.65(4) 1_545 5_666
Bi1 S2 Bi2 74.65(4) 1_565 5_666
Bi3 S2 Bi2 106.94(7) . 5_666
Cu2 S3 Cu1 81.69(13) . 1_545
Cu2 S3 Cu1 81.69(13) . .
Cu1 S3 Cu1 109.24(17) 1_545 .
Cu2 S3 Bi3 87.86(11) . .
Cu1 S3 Bi3 164.27(15) 1_545 .
Cu1 S3 Bi3 80.61(6) . .
Cu2 S3 Bi3 87.86(11) . 1_545
Cu1 S3 Bi3 80.61(6) 1_545 1_545
Cu1 S3 Bi3 164.27(15) . 1_545
Bi3 S3 Bi3 87.30(10) . 1_545
Cu2 S3 Bi2 164.68(18) . .
Cu1 S3 Bi2 89.49(11) 1_545 .
Cu1 S3 Bi2 89.49(11) . .
Bi3 S3 Bi2 103.12(9) . .
Bi3 S3 Bi2 103.12(9) 1_545 .
Cu2 S3 Bi4 47.82(12) . .
Cu1 S3 Bi4 108.57(11) 1_545 .
Cu1 S3 Bi4 108.57(11) . .
Bi3 S3 Bi4 55.91(6) . .
Bi3 S3 Bi4 55.91(6) 1_545 .
Bi2 S3 Bi4 147.51(10) . .
Cu2 S3 Bi4 76.57(13) . 6_557
Cu1 S3 Bi4 54.63(8) 1_545 6_557
Cu1 S3 Bi4 54.63(8) . 6_557
Bi3 S3 Bi4 133.96(6) . 6_557
Bi3 S3 Bi4 133.96(6) 1_545 6_557
Bi2 S3 Bi4 88.10(7) . 6_557
Bi4 S3 Bi4 124.39(7) . 6_557
Cu2 S3 Bi2 126.75(4) . 1_545
Cu1 S3 Bi2 49.83(7) 1_545 1_545
Cu1 S3 Bi2 129.35(13) . 1_545
Bi3 S3 Bi2 133.02(10) . 1_545
Bi3 S3 Bi2 66.39(4) 1_545 1_545
Bi2 S3 Bi2 51.66(3) . 1_545
Bi4 S3 Bi2 121.55(4) . 1_545
Bi4 S3 Bi2 88.82(5) 6_557 1_545
Cu2 S3 Bi2 126.75(4) . 1_565
Cu1 S3 Bi2 129.35(13) 1_545 1_565
Cu1 S3 Bi2 49.83(7) . 1_565
Bi3 S3 Bi2 66.39(4) . 1_565
Bi3 S3 Bi2 133.02(10) 1_545 1_565
Bi2 S3 Bi2 51.66(3) . 1_565
Bi4 S3 Bi2 121.55(4) . 1_565
Bi4 S3 Bi2 88.82(5) 6_557 1_565
Bi2 S3 Bi2 103.32(6) 1_545 1_565
Cu1 S4 Bi4 110.28(11) . 6_557
Cu1 S4 Bi4 110.28(11) . 6_567
Bi4 S4 Bi4 93.62(11) 6_557 6_567
Cu1 S4 Bi5 127.70(17) . .
Bi4 S4 Bi5 104.77(9) 6_557 .
Bi4 S4 Bi5 104.77(9) 6_567 .
Cu1 S4 Bi3 161.47(15) . 6_557
Bi4 S4 Bi3 58.92(7) 6_557 6_557
Bi4 S4 Bi3 58.92(7) 6_567 6_557
Bi5 S4 Bi3 70.83(7) . 6_557
Cu1 S4 Bi5 110.89(8) . 1_565
Bi4 S4 Bi5 137.82(11) 6_557 1_565
Bi4 S4 Bi5 63.66(4) 6_567 1_565
Bi5 S4 Bi5 54.34(4) . 1_565
Bi3 S4 Bi5 78.96(5) 6_557 1_565
Cu1 S4 Bi5 110.89(8) . 1_545
Bi4 S4 Bi5 63.66(4) 6_557 1_545
Bi4 S4 Bi5 137.82(11) 6_567 1_545
Bi5 S4 Bi5 54.34(4) . 1_545
Bi3 S4 Bi5 78.96(5) 6_557 1_545
Bi5 S4 Bi5 108.68(7) 1_565 1_545
Cu1 S4 Bi1 64.54(11) . .
Bi4 S4 Bi1 67.43(7) 6_557 .
Bi4 S4 Bi1 67.43(7) 6_567 .
Bi5 S4 Bi1 167.75(11) . .
Bi3 S4 Bi1 96.93(6) 6_557 .
Bi5 S4 Bi1 124.73(4) 1_565 .
Bi5 S4 Bi1 124.73(4) 1_545 .
Cu1 S4 Bi3 21.97(9) . .
Bi4 S4 Bi3 122.84(7) 6_557 .
Bi4 S4 Bi3 122.84(7) 6_567 .
Bi5 S4 Bi3 105.73(9) . .
Bi3 S4 Bi3 176.56(8) 6_557 .
Bi5 S4 Bi3 99.09(5) 1_565 .
Bi5 S4 Bi3 99.09(5) 1_545 .
Bi1 S4 Bi3 86.51(5) . .
Cu2 S5 Cu3 110.29(19) . .
Cu2 S5 Bi5 123.69(9) . 1_545
Cu3 S5 Bi5 97.71(11) . 1_545
Cu2 S5 Bi5 123.69(9) . .
Cu3 S5 Bi5 97.71(11) . .
Bi5 S5 Bi5 98.19(11) 1_545 .
Cu2 S5 Bi4 87.82(14) . 6_557
Cu3 S5 Bi4 161.89(14) . 6_557
Bi5 S5 Bi4 70.93(8) 1_545 6_557
Bi5 S5 Bi4 70.93(8) . 6_557
Cu2 S5 Bi6 152.37(16) . .
Cu3 S5 Bi6 42.08(9) . .
Bi5 S5 Bi6 70.73(7) 1_545 .
Bi5 S5 Bi6 70.73(7) . .
Bi4 S5 Bi6 119.81(7) 6_557 .
Cu2 S5 Bi4 43.78(12) . .
Cu3 S5 Bi4 66.51(10) . .
Bi5 S5 Bi4 129.89(6) 1_545 .
Bi5 S5 Bi4 129.89(6) . .
Bi4 S5 Bi4 131.60(7) 6_557 .
Bi6 S5 Bi4 108.59(7) . .
Cu2 S5 Bi1 97.48(13) . 6_657
Cu3 S5 Bi1 24.47(4) . 6_657
Bi5 S5 Bi1 121.59(10) 1_545 6_657
Bi5 S5 Bi1 88.50(7) . 6_657
Bi4 S5 Bi1 157.91(2) 6_557 6_657
Bi6 S5 Bi1 57.11(4) . 6_657
Bi4 S5 Bi1 57.03(4) . 6_657
Cu2 S5 Bi1 97.48(13) . 6_647
Cu3 S5 Bi1 24.47(4) . 6_647
Bi5 S5 Bi1 88.50(7) 1_545 6_647
Bi5 S5 Bi1 121.59(10) . 6_647
Bi4 S5 Bi1 157.91(2) 6_557 6_647
Bi6 S5 Bi1 57.11(4) . 6_647
Bi4 S5 Bi1 57.03(4) . 6_647
Bi1 S5 Bi1 42.68(3) 6_657 6_647
Cu2 S6 Cu2 103.45(19) . 1_565
Cu2 S6 Bi3 89.19(11) . .
Cu2 S6 Bi3 89.19(11) 1_565 .
Cu2 S6 Bi4 170.69(13) . 1_565
Cu2 S6 Bi4 85.61(7) 1_565 1_565
Bi3 S6 Bi4 93.13(9) . 1_565
Cu2 S6 Bi4 85.61(7) . .
Cu2 S6 Bi4 170.69(13) 1_565 .
Bi3 S6 Bi4 93.13(9) . .
Bi4 S6 Bi4 85.27(9) 1_565 .
Cu2 S6 Bi3 48.27(7) . 1_545
Cu2 S6 Bi3 130.56(13) 1_565 1_545
Bi3 S6 Bi3 56.94(4) . 1_545
Bi4 S6 Bi3 126.69(9) 1_565 1_545
Bi4 S6 Bi3 57.46(3) . 1_545
Cu2 S6 Bi3 130.56(13) . 1_565
Cu2 S6 Bi3 48.27(7) 1_565 1_565
Bi3 S6 Bi3 56.94(4) . 1_565
Bi4 S6 Bi3 57.46(3) 1_565 1_565
Bi4 S6 Bi3 126.69(9) . 1_565
Bi3 S6 Bi3 113.88(7) 1_545 1_565
Cu2 S6 Bi5 60.67(9) . .
Cu2 S6 Bi5 60.67(9) 1_565 .
Bi3 S6 Bi5 126.43(11) . .
Bi4 S6 Bi5 123.91(7) 1_565 .
Bi4 S6 Bi5 123.91(7) . .
Bi3 S6 Bi5 108.90(5) 1_545 .
Bi3 S6 Bi5 108.90(5) 1_565 .
Cu2 S6 Bi1 103.27(11) . 6_657
Cu2 S6 Bi1 103.27(11) 1_565 6_657
Bi3 S6 Bi1 159.56(11) . 6_657
Bi4 S6 Bi1 72.10(7) 1_565 6_657
Bi4 S6 Bi1 72.10(7) . 6_657
Bi3 S6 Bi1 120.74(4) 1_545 6_657
Bi3 S6 Bi1 120.74(4) 1_565 6_657
Bi5 S6 Bi1 74.00(5) . 6_657
Cu2 S6 Bi5 120.93(10) . 6_657
Cu2 S6 Bi5 120.93(10) 1_565 6_657
Bi3 S6 Bi5 57.38(7) . 6_657
Bi4 S6 Bi5 53.95(6) 1_565 6_657
Bi4 S6 Bi5 53.95(6) . 6_657
Bi3 S6 Bi5 72.90(4) 1_545 6_657
Bi3 S6 Bi5 72.90(4) 1_565 6_657
Bi5 S6 Bi5 176.19(8) . 6_657
Bi1 S6 Bi5 102.19(6) 6_657 6_657
Bi4 S7 Bi3 96.11(9) . 1_545
Bi4 S7 Bi3 96.11(9) . .
Bi3 S7 Bi3 89.88(10) 1_545 .
Bi4 S7 Bi5 96.09(9) . 6_657
Bi3 S7 Bi5 165.25(11) 1_545 6_657
Bi3 S7 Bi5 97.01(2) . 6_657
Bi4 S7 Bi5 96.09(9) . 6_647
Bi3 S7 Bi5 97.01(2) 1_545 6_647
Bi3 S7 Bi5 165.25(11) . 6_647
Bi5 S7 Bi5 73.48(7) 6_657 6_647
Bi4 S7 Bi4 56.99(3) . 1_565
Bi3 S7 Bi4 130.57(10) 1_545 1_565
Bi3 S7 Bi4 57.70(3) . 1_565
Bi5 S7 Bi4 63.66(3) 6_657 1_565
Bi5 S7 Bi4 124.02(8) 6_647 1_565
Bi4 S7 Bi4 56.99(3) . 1_545
Bi3 S7 Bi4 57.70(3) 1_545 1_545
Bi3 S7 Bi4 130.57(10) . 1_545
Bi5 S7 Bi4 124.02(8) 6_657 1_545
Bi5 S7 Bi4 63.66(3) 6_647 1_545
Bi4 S7 Bi4 113.98(7) 1_565 1_545
Bi4 S7 Bi6 154.34(5) . 2_654
Bi3 S7 Bi6 75.87(6) 1_545 2_654
Bi3 S7 Bi6 108.04(9) . 2_654
Bi5 S7 Bi6 89.58(7) 6_657 2_654
Bi5 S7 Bi6 61.56(5) 6_647 2_654
Bi4 S7 Bi6 145.06(5) 1_565 2_654
Bi4 S7 Bi6 99.35(2) 1_545 2_654
Bi4 S7 Bi6 154.34(5) . 2_664
Bi3 S7 Bi6 108.04(9) 1_545 2_664
Bi3 S7 Bi6 75.87(6) . 2_664
Bi5 S7 Bi6 61.56(5) 6_657 2_664
Bi5 S7 Bi6 89.58(7) 6_647 2_664
Bi4 S7 Bi6 99.35(2) 1_565 2_664
Bi4 S7 Bi6 145.06(5) 1_545 2_664
Bi6 S7 Bi6 46.15(3) 2_654 2_664
Cu3 S8 Bi1 93.56(11) . 6_657
Cu3 S8 Bi1 93.56(11) . 6_647
Bi1 S8 Bi1 97.70(11) 6_657 6_647
Cu3 S8 Bi4 120.06(15) . .
Bi1 S8 Bi4 122.40(8) 6_657 .
Bi1 S8 Bi4 122.40(8) 6_647 .
Cu3 S8 Bi2 142.96(14) . 6_657
Bi1 S8 Bi2 63.63(7) 6_657 6_657
Bi1 S8 Bi2 63.63(7) 6_647 6_657
Bi4 S8 Bi2 96.99(9) . 6_657
Cu3 S8 Bi6 32.85(9) . .
Bi1 S8 Bi6 72.35(7) 6_657 .
Bi1 S8 Bi6 72.35(7) 6_647 .
Bi4 S8 Bi6 152.91(11) . .
Bi2 S8 Bi6 110.11(7) 6_657 .
Cu3 S8 Bi4 107.83(8) . 1_545
Bi1 S8 Bi4 157.44(12) 6_657 1_545
Bi1 S8 Bi4 74.45(3) 6_647 1_545
Bi4 S8 Bi4 52.30(3) . 1_545
Bi2 S8 Bi4 94.27(5) 6_657 1_545
Bi6 S8 Bi4 122.98(4) . 1_545
Cu3 S8 Bi4 107.83(8) . 1_565
Bi1 S8 Bi4 74.45(3) 6_657 1_565
Bi1 S8 Bi4 157.44(12) 6_647 1_565
Bi4 S8 Bi4 52.30(3) . 1_565
Bi2 S8 Bi4 94.27(5) 6_657 1_565
Bi6 S8 Bi4 122.98(4) . 1_565
Bi4 S8 Bi4 104.60(6) 1_545 1_565
Cu3 S9 Cu3 109.64(17) . 1_565
Cu3 S9 Bi6 165.95(15) . 1_565
Cu3 S9 Bi6 79.49(5) 1_565 1_565
Cu3 S9 Bi6 79.49(5) . .
Cu3 S9 Bi6 165.95(15) 1_565 .
Bi6 S9 Bi6 89.66(10) 1_565 .
Cu3 S9 Bi5 86.51(10) . .
Cu3 S9 Bi5 86.51(10) 1_565 .
Bi6 S9 Bi5 105.07(10) 1_565 .
Bi6 S9 Bi5 105.07(10) . .
Cu3 S9 Bi1 71.73(10) . 6_657
Cu3 S9 Bi1 71.73(10) 1_565 6_657
Bi6 S9 Bi1 102.33(9) 1_565 6_657
Bi6 S9 Bi1 102.33(9) . 6_657
Bi5 S9 Bi1 140.96(12) . 6_657
Cu3 S9 Bi6 120.86(9) . 5_667
Cu3 S9 Bi6 120.86(9) 1_565 5_667
Bi6 S9 Bi6 58.50(6) 1_565 5_667
Bi6 S9 Bi6 58.50(6) . 5_667
Bi5 S9 Bi6 68.96(7) . 5_667
Bi1 S9 Bi6 150.07(9) 6_657 5_667
Cu3 S9 Bi5 45.96(7) . 1_545
Cu3 S9 Bi5 128.54(12) 1_565 1_545
Bi6 S9 Bi5 136.24(11) 1_565 1_545
Bi6 S9 Bi5 65.50(4) . 1_545
Bi5 S9 Bi5 53.74(3) . 1_545
Bi1 S9 Bi5 117.34(5) 6_657 1_545
Bi6 S9 Bi5 77.74(5) 5_667 1_545
Cu3 S9 Bi5 128.54(12) . 1_565
Cu3 S9 Bi5 45.96(7) 1_565 1_565
Bi6 S9 Bi5 65.50(4) 1_565 1_565
Bi6 S9 Bi5 136.24(11) . 1_565
Bi5 S9 Bi5 53.74(3) . 1_565
Bi1 S9 Bi5 117.34(5) 6_657 1_565
Bi6 S9 Bi5 77.74(5) 5_667 1_565
Bi5 S9 Bi5 107.49(7) 1_545 1_565
Cu3 S9 Bi1 114.34(12) . 6_667
Cu3 S9 Bi1 34.62(8) 1_565 6_667
Bi6 S9 Bi1 66.88(4) 1_565 6_667
Bi6 S9 Bi1 132.26(10) . 6_667
Bi5 S9 Bi1 120.59(5) . 6_667
Bi1 S9 Bi1 49.07(3) 6_657 6_667
Bi6 S9 Bi1 124.60(4) 5_667 6_667
Bi5 S9 Bi1 155.53(7) 1_545 6_667
Bi5 S9 Bi1 72.045(17) 1_565 6_667
Cu3 S9 Bi1 34.62(8) . 6_647
Cu3 S9 Bi1 114.34(12) 1_565 6_647
Bi6 S9 Bi1 132.26(10) 1_565 6_647
Bi6 S9 Bi1 66.88(4) . 6_647
Bi5 S9 Bi1 120.59(5) . 6_647
Bi1 S9 Bi1 49.07(3) 6_657 6_647
Bi6 S9 Bi1 124.60(4) 5_667 6_647
Bi5 S9 Bi1 72.045(17) 1_545 6_647
Bi5 S9 Bi1 155.53(7) 1_565 6_647
Bi1 S9 Bi1 98.14(6) 6_667 6_647
Bi6 S10 Bi6 95.17(8) . 5_667
Bi6 S10 Bi6 95.17(8) . 5_657
Bi6 S10 Bi6 88.41(9) 5_667 5_657
Bi6 S10 Bi5 101.51(9) . 1_545
Bi6 S10 Bi5 162.28(12) 5_667 1_545
Bi6 S10 Bi5 95.94(3) 5_657 1_545
Bi6 S10 Bi5 101.51(9) . .
Bi6 S10 Bi5 95.94(3) 5_667 .
Bi6 S10 Bi5 162.28(12) 5_657 .
Bi5 S10 Bi5 75.02(7) 1_545 .
Bi6 S10 Bi6 56.94(3) . 1_565
Bi6 S10 Bi6 57.64(3) 5_667 1_565
Bi6 S10 Bi6 129.31(9) 5_657 1_565
Bi5 S10 Bi6 128.25(8) 1_545 1_565
Bi5 S10 Bi6 66.33(3) . 1_565
Bi6 S10 Bi6 56.94(3) . 1_545
Bi6 S10 Bi6 129.31(9) 5_667 1_545
Bi6 S10 Bi6 57.64(3) 5_657 1_545
Bi5 S10 Bi6 66.33(3) 1_545 1_545
Bi5 S10 Bi6 128.25(8) . 1_545
Bi6 S10 Bi6 113.87(7) 1_565 1_545
Bi6 S10 Bi3 156.89(3) . 6_547
Bi6 S10 Bi3 104.29(8) 5_667 6_547
Bi6 S10 Bi3 73.36(6) 5_657 6_547
Bi5 S10 Bi3 61.02(5) 1_545 6_547
Bi5 S10 Bi3 88.92(7) . 6_547
Bi6 S10 Bi3 145.30(5) 1_565 6_547
Bi6 S10 Bi3 100.45(2) 1_545 6_547
Bi6 S10 Bi3 156.89(3) . 6_557
Bi6 S10 Bi3 73.36(6) 5_667 6_557
Bi6 S10 Bi3 104.29(8) 5_657 6_557
Bi5 S10 Bi3 88.92(7) 1_545 6_557
Bi5 S10 Bi3 61.02(5) . 6_557
Bi6 S10 Bi3 100.45(2) 1_565 6_557
Bi6 S10 Bi3 145.30(5) 1_545 6_557
Bi3 S10 Bi3 44.95(3) 6_547 6_557
Bi6 S10 Bi5 56.66(6) . 5_667
Bi6 S10 Bi5 57.00(5) 5_667 5_667
Bi6 S10 Bi5 57.00(5) 5_657 5_667
Bi5 S10 Bi5 138.68(5) 1_545 5_667
Bi5 S10 Bi5 138.68(5) . 5_667
Bi6 S10 Bi5 72.55(4) 1_565 5_667
Bi6 S10 Bi5 72.55(4) 1_545 5_667
Bi3 S10 Bi5 125.43(6) 6_547 5_667
Bi3 S10 Bi5 125.43(6) 6_557 5_667
Bi1 I1 Bi6 86.75(2) 5_666 2_664
Bi1 I1 Bi6 86.75(2) 5_666 2_654
Bi6 I1 Bi6 67.66(2) 2_664 2_654
Bi1 I1 Bi3 138.06(2) 5_666 .
Bi6 I1 Bi3 92.427(17) 2_664 .
Bi6 I1 Bi3 131.30(3) 2_654 .
Bi1 I1 Bi3 138.06(2) 5_666 1_545
Bi6 I1 Bi3 131.30(3) 2_664 1_545
Bi6 I1 Bi3 92.427(17) 2_654 1_545
Bi3 I1 Bi3 67.39(2) . 1_545
Bi1 I1 Bi2 72.83(2) 5_666 .
Bi6 I1 Bi2 140.812(18) 2_664 .
Bi6 I1 Bi2 140.812(18) 2_654 .
Bi3 I1 Bi2 82.15(2) . .
Bi3 I1 Bi2 82.15(2) 1_545 .
Bi1 I1 Bi1 48.146(9) 5_666 5_656
Bi6 I1 Bi1 112.13(2) 2_664 5_656
Bi6 I1 Bi1 63.094(14) 2_654 5_656
Bi3 I1 Bi1 155.44(2) . 5_656
Bi3 I1 Bi1 94.768(11) 1_545 5_656
Bi2 I1 Bi1 78.640(15) . 5_656
Bi1 I1 Bi1 48.146(9) 5_666 5_676
Bi6 I1 Bi1 63.094(14) 2_664 5_676
Bi6 I1 Bi1 112.13(2) 2_654 5_676
Bi3 I1 Bi1 94.768(11) . 5_676
Bi3 I1 Bi1 155.44(2) 1_545 5_676
Bi2 I1 Bi1 78.640(15) . 5_676
Bi1 I1 Bi1 96.292(19) 5_656 5_676
Bi1 I1 Bi2 78.567(15) 5_666 1_545
Bi6 I1 Bi2 158.90(2) 2_664 1_545
Bi6 I1 Bi2 96.194(11) 2_654 1_545
Bi3 I1 Bi2 108.62(2) . 1_545
Bi3 I1 Bi2 59.815(13) 1_545 1_545
Bi2 I1 Bi2 47.820(9) . 1_545
Bi1 I1 Bi2 46.826(10) 5_656 1_545
Bi1 I1 Bi2 114.816(19) 5_676 1_545
Bi1 I1 Bi2 78.567(15) 5_666 1_565
Bi6 I1 Bi2 96.194(11) 2_664 1_565
Bi6 I1 Bi2 158.90(2) 2_654 1_565
Bi3 I1 Bi2 59.815(13) . 1_565
Bi3 I1 Bi2 108.62(2) 1_545 1_565
Bi2 I1 Bi2 47.820(9) . 1_565
Bi1 I1 Bi2 114.816(19) 5_656 1_565
Bi1 I1 Bi2 46.826(10) 5_676 1_565
Bi2 I1 Bi2 95.639(18) 1_545 1_565
Bi1 I1 Bi5 140.68(2) 5_666 6_657
Bi6 I1 Bi5 53.935(17) 2_664 6_657
Bi6 I1 Bi5 78.76(2) 2_654 6_657
Bi3 I1 Bi5 54.855(17) . 6_657
Bi3 I1 Bi5 79.44(2) 1_545 6_657
Bi2 I1 Bi5 136.95(2) . 6_657
Bi1 I1 Bi5 141.225(17) 5_656 6_657
Bi1 I1 Bi5 104.641(11) 5_676 6_657
Bi2 I1 Bi5 138.826(18) 1_545 6_657
Bi2 I1 Bi5 103.213(12) 1_565 6_657
Bi1 I1 Bi5 140.68(2) 5_666 6_647
Bi6 I1 Bi5 78.76(2) 2_664 6_647
Bi6 I1 Bi5 53.935(17) 2_654 6_647
Bi3 I1 Bi5 79.44(2) . 6_647
Bi3 I1 Bi5 54.855(17) 1_545 6_647
Bi2 I1 Bi5 136.95(2) . 6_647
Bi1 I1 Bi5 104.641(11) 5_656 6_647
Bi1 I1 Bi5 141.225(17) 5_676 6_647
Bi2 I1 Bi5 103.213(12) 1_545 6_647
Bi2 I1 Bi5 138.826(18) 1_565 6_647
Bi5 I1 Bi5 41.423(9) 6_657 6_647

loop_
_geom_bond_atom_site_label_1
_geom_bond_atom_site_label_2
_geom_bond_distance
_geom_bond_site_symmetry_2
Bi1 S8 2.661(2) 6_567
Bi1 S8 2.661(2) 6_557
Bi1 S2 2.669(4) .
Bi1 S1 2.982(3) .
Bi1 S1 2.982(3) 1_565
Bi1 S9 3.476(4) 6_557
Bi1 Cu3 3.5703(19) 6_557
Bi1 Cu3 3.5703(19) 6_567
Bi2 S1 2.621(3) .
Bi2 S2 2.740(2) 1_545
Bi2 S2 2.740(2) .
Bi2 S1 2.937(3) 5_656
Bi2 S1 2.937(3) 5_666
Bi2 S3 3.170(4) .
Bi2 I1 3.6315(11) .
Bi2 Cu1 3.994(2) .
Bi3 S6 2.609(4) .
Bi3 S7 2.837(2) 1_565
Bi3 S7 2.837(2) .
Bi3 S3 2.903(3) .
Bi3 S3 2.903(3) 1_565
Bi3 Cu1 3.484(3) .
Bi3 I1 3.6123(10) .
Bi3 I1 3.6123(10) 1_565
Bi4 S7 2.604(3) .
Bi4 S4 2.748(3) 6_657
Bi4 S4 2.748(3) 6_647
Bi4 S6 2.959(3) 1_545
Bi4 S6 2.959(3) .
Bi4 S8 3.098(3) .
Bi4 Cu2 3.757(4) .
Bi4 Bi4 4.0078(4) 1_565
Bi5 S5 2.651(2) .
Bi5 S5 2.651(2) 1_565
Bi5 S4 2.876(4) .
Bi5 S9 2.939(4) .
Bi5 S10 3.291(3) 1_565
Bi5 S10 3.291(3) .
Bi5 S7 3.350(3) 6_557
Bi5 S7 3.350(3) 6_567
Bi6 S10 2.609(3) .
Bi6 S9 2.842(2) 1_545
Bi6 S9 2.842(2) .
Bi6 S10 2.874(2) 5_667
Bi6 S10 2.874(2) 5_657
Bi6 Cu3 3.398(3) .
Bi6 I1 3.5996(9) 2_665
Bi6 I1 3.5996(9) 2_655
Cu1 S4 2.240(4) .
Cu1 S2 2.421(4) .
Cu1 S3 2.458(3) 1_565
Cu1 S3 2.458(3) .
Cu1 Bi2 3.994(2) 1_565
Cu1 Bi4 4.104(2) 6_557
Cu1 Bi4 4.104(2) 6_567
Cu1 Bi3 5.3107(19) 1_565
Cu2 S5 2.237(4) .
Cu2 S3 2.280(4) .
Cu2 S6 2.553(3) .
Cu2 S6 2.553(3) 1_545
Cu2 Bi3 3.624(2) 1_545
Cu2 Bi5 4.314(3) 1_545
Cu2 Bi4 4.994(4) 6_557
Cu2 Bi4 5.493(3) 1_565
Cu3 S8 2.221(4) .
Cu3 S5 2.265(4) .
Cu3 S9 2.452(3) 1_545
Cu3 S9 2.452(3) .
Cu3 Bi1 3.5703(19) 6_657
Cu3 Bi1 3.5703(19) 6_647
Cu3 Bi5 3.711(2) 1_545
Cu3 Bi6 5.2547(17) 1_565
Cu3 Bi6 5.2547(17) 1_545
S1 Bi2 2.937(3) 5_656
S1 Bi2 2.937(3) 5_666
S1 Bi1 2.982(3) 1_545
S1 Bi2 4.7886(19) 1_565
S1 Bi2 4.7886(19) 1_545
S1 Bi1 4.919(3) 5_666
S1 Bi3 5.349(3) 5_666
S1 Bi6 5.527(4) 6_557
S2 Bi2 2.740(2) 1_565
S2 Bi4 4.464(3) 6_567
S2 Bi4 4.464(3) 6_557
S2 Bi1 4.815(2) 1_545
S2 Bi1 4.815(2) 1_565
S2 Bi2 4.864(4) 5_666
S3 Cu1 2.458(3) 1_545
S3 Bi3 2.903(3) 1_545
S3 Bi4 5.004(4) 6_557
S3 Bi2 5.110(2) 1_545
S3 Bi2 5.110(2) 1_565
S4 Bi4 2.748(3) 6_557
S4 Bi4 2.748(3) 6_567
S4 Bi3 4.714(4) 6_557
S4 Bi5 4.933(2) 1_565
S4 Bi5 4.933(2) 1_545
S5 Bi5 2.651(2) 1_545
S5 Bi4 4.551(4) 6_557
S5 Bi1 5.507(3) 6_657
S5 Bi1 5.507(3) 6_647
S6 Cu2 2.553(3) 1_565
S6 Bi4 2.959(3) 1_565
S6 Bi3 4.782(2) 1_545
S6 Bi3 4.782(2) 1_565
S6 Bi1 5.103(4) 6_657
S6 Bi5 5.501(4) 6_657
S7 Bi3 2.837(2) 1_545
S7 Bi5 3.350(3) 6_657
S7 Bi5 3.350(3) 6_647
S7 Bi4 4.7794(19) 1_565
S7 Bi4 4.7794(19) 1_545
S7 Bi6 5.113(3) 2_654
S7 Bi6 5.113(3) 2_664
S8 Bi1 2.661(2) 6_657
S8 Bi1 2.661(2) 6_647
S8 Bi2 4.581(4) 6_657
S8 Bi4 5.065(2) 1_545
S8 Bi4 5.065(2) 1_565
S9 Cu3 2.452(3) 1_565
S9 Bi6 2.842(2) 1_565
S9 Bi1 3.476(4) 6_657
S9 Bi6 4.732(4) 5_667
S9 Bi5 4.970(2) 1_545
S9 Bi5 4.970(2) 1_565
S9 Bi1 5.305(2) 6_667
S9 Bi1 5.305(2) 6_647
S10 Bi6 2.874(2) 5_667
S10 Bi6 2.874(2) 5_657
S10 Bi5 3.291(3) 1_545
S10 Bi6 4.7822(18) 1_565
S10 Bi6 4.7822(18) 1_545
S10 Bi3 5.241(3) 6_547
S10 Bi3 5.241(3) 6_557
S10 Bi5 5.471(3) 5_667
I1 Bi1 3.5902(11) 5_666
I1 Bi6 3.5996(9) 2_664
I1 Bi6 3.5996(9) 2_654
I1 Bi3 3.6123(10) 1_545
I1 Bi1 5.3807(8) 5_656
I1 Bi1 5.3807(8) 5_676
I1 Bi2 5.4084(8) 1_545
I1 Bi2 5.4084(8) 1_565
I1 Bi5 5.6662(11) 6_657
I1 Bi5 5.6662(11) 6_647
